data_2105486
loop_
_publ_author_name
'Sohn, Yoo Jung'
'Sparta, Karine M.'
'Prinz, Sebastian'
'Meven, Martin'
'Roth, Georg'
'Heger, Gernot'

_publ_section_title
;
 Proton ordering in (NH~4~)~3~H(SO~4~)~2~ at low-temperature phase
 transitions
;
_journal_coeditor_code HW5024
_journal_issue 4
_journal_name_full 'Acta Crystallographica Section B'
_journal_page_first 336
_journal_page_last 343
_journal_paper_doi 10.1107/S2052519213013092
_journal_volume 69
_journal_year 2013
_chemical_formula_moiety 'H O8 S2, 3(H4 N)'
_chemical_formula_sum 'H13 N3 O8 S2'
_chemical_formula_weight 247.2
_chemical_name_systematic ' ?'
_space_group_IT_number 13
_symmetry_cell_setting monoclinic
_symmetry_space_group_name_Hall '-P 2yac'
_symmetry_space_group_name_H-M 'P 1 2/n 1'
_cell_angle_alpha 90
_cell_angle_beta 101.75(5)
_cell_angle_gamma 90
_cell_formula_units_Z 4
_cell_length_a 15.473(8)
_cell_length_b 5.849(3)
_cell_length_c 10.131(5)
_cell_measurement_reflns_used 19
_cell_measurement_temperature 250
_cell_measurement_theta_max 18.57
_cell_measurement_theta_min 12.92
_cell_volume 897.7(8)
_computing_cell_refinement DIF4N
_computing_data_collection 'DIF4N (modified Linux version of DIF4)'
_computing_data_reduction 'PRON (Scherf, 1998)'
_computing_molecular_graphics 'Atoms 5.1'
_computing_publication_material 'Jana2006 (Petricek, Dusek & Palatinus, 2006)'
_computing_structure_refinement 'Jana2006 (Petricek, Dusek & Palatinus, 2006)'
_diffrn_ambient_temperature 250
_diffrn_measured_fraction_theta_full 0.94
_diffrn_measurement_device 'single-crystal diffractometer HEiDi'
_diffrn_measurement_device_type '4-circle diffractometer'
_diffrn_measurement_method '\w scans'
_diffrn_radiation_monochromator 'Cu (220)'
_diffrn_radiation_probe neutron
_diffrn_radiation_source 'nuclear reactor'
_diffrn_radiation_type neutron
_diffrn_radiation_wavelength 0.87
_diffrn_reflns_av_R_equivalents 0.0434
_diffrn_reflns_av_sigmaI/netI 0.0447
_diffrn_reflns_limit_h_max 0
_diffrn_reflns_limit_h_min -21
_diffrn_reflns_limit_k_max 3
_diffrn_reflns_limit_k_min -8
_diffrn_reflns_limit_l_max 14
_diffrn_reflns_limit_l_min -13
_diffrn_reflns_number 1770
_diffrn_reflns_theta_full 15.43
_diffrn_reflns_theta_max 37.5
_diffrn_reflns_theta_min 3.27
_diffrn_standards_decay_% 0
_diffrn_standards_interval_time '360 min'
_diffrn_standards_number 2
_exptl_absorpt_coefficient_mu 0.002
_exptl_absorpt_correction_type none
_exptl_crystal_colour colourless
_exptl_crystal_density_diffrn 1.829(2)
_exptl_crystal_density_method 'not measured'
_exptl_crystal_description cube
_exptl_crystal_F_000 126
_exptl_crystal_size_max 3
_exptl_crystal_size_mid 3
_exptl_crystal_size_min 3
_exptl_crystal_size_rad 0
_refine_diff_density_max 0.97
_refine_diff_density_min -1.59
_refine_ls_extinction_coef 87E2(4)
_refine_ls_extinction_method 'B-C type 1 Lorentzian isotropic (Becker & Coppens, 1974)'
_refine_ls_goodness_of_fit_ref 3.26
_refine_ls_hydrogen_treatment refall
_refine_ls_number_constraints 2
_refine_ls_number_parameters 208
_refine_ls_number_reflns 1503
_refine_ls_number_restraints 0
_refine_ls_R_factor_all 0.0963
_refine_ls_R_factor_gt 0.0660
_refine_ls_shift/su_max 0.0359
_refine_ls_shift/su_mean 0.0094
_refine_ls_structure_factor_coef Fsqd
_refine_ls_weighting_details w=1/(\s^2^(I)+0.0004I^2^)
_refine_ls_weighting_scheme sigma
_refine_ls_wR_factor_gt 0.1334
_refine_ls_wR_factor_ref 0.1402
_reflns_number_gt 1092
_reflns_number_total 1503
_reflns_threshold_expression I>3\s(I)
_cod_data_source_file hw5024.cif
_cod_data_source_block II
_cod_database_code 2105486
_cod_database_fobs_code 2105486

loop_
_symmetry_equiv_pos_site_id
_symmetry_equiv_pos_as_xyz
1 x,y,z
2 -x+1/2,y,-z+1/2
3 -x,-y,-z
4 x+1/2,-y,z+1/2

loop_
_atom_site_type_symbol
_atom_site_label
_atom_site_fract_x
_atom_site_fract_y
_atom_site_fract_z
_atom_site_U_iso_or_equiv
_atom_site_adp_type
_atom_site_calc_flag
_atom_site_occupancy
_atom_site_symmetry_multiplicity
S S1 0.3614(5) 0.4667(11) 0.4624(6) 0.025(2) Uani d 1 4
S S2 0.1343(4) 0.0314(10) 0.5395(7) 0.0218(18) Uani d 1 4
N N1 0.75 0.0214(6) 0.75 0.0280(10) Uani d 1 2
N N2 0.75 0.4803(6) 0.25 0.0298(11) Uani d 1 2
N N3 0.44921(19) 0.5239(4) 0.1557(3) 0.0317(8) Uani d 1 4
N N4 0.05054(19) 0.9689(4) 0.8504(3) 0.0324(9) Uani d 1 4
O O1 0.2641(2) 0.4315(7) 0.4463(4) 0.0382(12) Uani d 1 4
O O2 0.2339(2) 0.0620(7) 0.5610(4) 0.0381(12) Uani d 1 4
O O3 0.4011(2) 0.4449(7) 0.6054(3) 0.0320(11) Uani d 1 4
O O4 0.1012(2) 0.0006(6) 0.3945(4) 0.0328(11) Uani d 1 4
O O5 0.3769(2) 0.6950(6) 0.4132(4) 0.0345(11) Uani d 1 4
O O6 0.1200(2) 0.8291(6) 0.6154(4) 0.0336(11) Uani d 1 4
O O7 0.3956(2) 0.2909(6) 0.3836(4) 0.0341(11) Uani d 1 4
O O8 0.0982(2) 0.2365(6) 0.5884(4) 0.0343(11) Uani d 1 4
H H1 0.2489 0.2061 0.5143 0.0396(17) Uiso d 0.651(14) 4
H H2 0.2511 0.2939 0.4857 0.0396(17) Uiso d 0.349(14) 4
H H3 0.7138(7) 0.382(3) 0.1871(13) 0.108(5) Uani d 1 4
H H4 0.7849(8) 0.114(2) 0.8230(10) 0.092(4) Uani d 1 4
H H5 0.7045(10) 0.556(3) 0.274(2) 0.150(8) Uani d 1 4
H H6 0.7954(10) 0.946(4) 0.722(2) 0.167(9) Uani d 1 4
H H7 0.5100(8) 0.538(2) 0.1804(15) 0.094(5) Uani d 1 4
H H8 0.9872(7) 0.930(2) 0.8401(12) 0.080(4) Uani d 1 4
H H9 0.4259(8) 0.685(2) 0.1304(11) 0.089(4) Uani d 1 4
H H10 0.0804(7) 0.8798(17) 0.9281(9) 0.071(3) Uani d 1 4
H H11 0.4377(7) 0.413(2) 0.0783(12) 0.086(4) Uani d 1 4
H H12 0.0590(6) 0.1404(13) 0.8702(8) 0.062(3) Uani d 1 4
H H13 0.4277(8) 0.464(2) 0.2334(10) 0.086(4) Uani d 1 4
H H14 0.0721(7) 0.9245(16) 0.7654(10) 0.072(4) Uani d 1 4

loop_
_atom_site_aniso_label
_atom_site_aniso_U_11
_atom_site_aniso_U_22
_atom_site_aniso_U_33
_atom_site_aniso_U_12
_atom_site_aniso_U_13
_atom_site_aniso_U_23
_atom_site_aniso_type_symbol
S1 0.037(4) 0.027(3) 0.016(3) 0.007(2) 0.012(3) 0 S
S2 0.020(3) 0.020(3) 0.023(3) 0.004(2) 0 0 S
N1 0.0290(17) 0.0303(15) 0.0237(18) 0 0.0029(13) 0 N
N2 0.0370(19) 0.0299(16) 0.0227(17) 0 0.0062(14) 0 N
N3 0.0415(15) 0.0297(13) 0.0248(13) -0.0072(10) 0.0086(10) 0 N
N4 0.0377(16) 0.0251(12) 0.0343(16) -0.0056(10) 0.0072(11) -0.0026(9) N
O1 0.0256(17) 0.047(2) 0.043(2) 0 0.0085(15) 0 O
O2 0.0294(18) 0.044(2) 0.041(2) 0 0.0077(15) 0 O
O3 0.0382(19) 0.0349(18) 0.0215(17) 0 0.0027(14) 0.0033(13) O
O4 0.042(2) 0.0378(19) 0.0193(17) -0.0073(15) 0.0073(15) -0.0026(13) O
O5 0.044(2) 0.0249(17) 0.0324(18) 0.0028(15) 0.0037(14) 0.0061(14) O
O6 0.0410(19) 0.0287(17) 0.0320(17) 0.0055(15) 0.0098(14) 0.0110(14) O
O7 0.041(2) 0.0297(17) 0.0358(18) 0 0.0179(14) -0.0105(14) O
O8 0.0375(19) 0.0265(17) 0.0422(19) 0.0044(15) 0.0159(15) -0.0056(15) O
H3 0.068(6) 0.141(11) 0.097(8) 0 -0.024(5) -0.041(9) H
H4 0.103(8) 0.090(7) 0.060(5) 0.011(6) -0.036(5) -0.025(6) H
H5 0.073(8) 0.150(13) 0.215(19) 0.046(8) 0 -0.078(13) H
H6 0.077(8) 0.226(19) 0.187(17) 0.059(9) 0 -0.120(15) H
H7 0.053(6) 0.093(8) 0.129(10) 0 0 -0.036(7) H
H8 0.053(5) 0.094(7) 0.095(7) -0.022(5) 0.021(5) -0.040(6) H
H9 0.110(9) 0.062(6) 0.085(7) 0 0 0.010(5) H
H10 0.097(7) 0.061(5) 0.057(5) 0.008(5) 0.022(5) 0 H
H11 0.092(7) 0.083(7) 0.089(7) -0.035(6) 0.035(6) -0.042(6) H
H12 0.087(6) 0.033(4) 0.060(5) 0 0 -0.006(3) H
H13 0.104(8) 0.116(8) 0.052(5) 0 0.045(6) 0.017(5) H
H14 0.104(7) 0.062(5) 0.058(5) -0.017(5) 0.033(5) 0 H

loop_
_atom_type_symbol
_atom_type_scat_length_neutron
_atom_type_scat_source
H -3.739 International_Tables_Vol_C
N 9.360 International_Tables_Vol_C
O 5.803 International_Tables_Vol_C
S 2.847 International_Tables_Vol_C

loop_
_geom_angle_atom_site_label_1
_geom_angle_atom_site_label_2
_geom_angle_atom_site_label_3
_geom_angle_site_symmetry_1
_geom_angle_site_symmetry_3
_geom_angle
_geom_angle_publ_flag
O1 S1 O3 . . 107.9(5) y
O1 S1 O5 . . 108.7(5) y
O1 S1 O7 . . 108.2(4) y
O3 S1 O5 . . 110.7(4) y
O3 S1 O7 . . 110.7(5) y
O5 S1 O7 . . 110.6(5) y
O2 S2 O4 . . 107.1(5) y
O2 S2 O6 . 1_545 106.1(4) y
O2 S2 O8 . . 107.6(4) y
O4 S2 O6 . 1_545 111.8(4) y
O4 S2 O8 . . 111.3(4) y
O6 S2 O8 1_545 . 112.5(5) y
H4 N1 H4 . 2_656 113.1(10) y
H4 N1 H6 . 1_545 99.0(14) y
H4 N1 H6 . 2_646 111.8(16) y
H4 N1 H6 2_656 1_545 111.8(16) y
H4 N1 H6 2_656 2_646 99.0(14) y
H6 N1 H6 1_545 2_646 122.9(19) y
H3 N2 H3 . 2_655 105.4(13) y
H3 N2 H5 . . 95.3(14) y
H3 N2 H5 . 2_655 120.1(17) y
H3 N2 H5 2_655 . 120.1(17) y
H3 N2 H5 2_655 2_655 95.3(14) y
H5 N2 H5 . 2_655 121.4(17) y
H7 N3 H9 . . 105.8(10) y
H7 N3 H11 . . 106.0(11) y
H7 N3 H13 . . 107.9(12) y
H9 N3 H11 . . 113.6(9) y
H9 N3 H13 . . 111.8(11) y
H11 N3 H13 . . 111.2(10) y
H8 N4 H10 1_455 . 104.9(10) y
H8 N4 H12 1_455 1_565 109.2(9) y
H8 N4 H14 1_455 . 109.9(9) y
H10 N4 H12 . 1_565 110.0(8) y
H10 N4 H14 . . 111.3(9) y
H12 N4 H14 1_565 . 111.3(8) y

loop_
_geom_bond_atom_site_label_1
_geom_bond_atom_site_label_2
_geom_bond_site_symmetry_2
_geom_bond_distance
_geom_bond_publ_flag
S1 O1 . 1.495(8) y
S1 O3 . 1.460(7) y
S1 O5 . 1.462(8) y
S1 O7 . 1.465(8) y
S2 O2 . 1.523(7) y
S2 O4 . 1.465(7) y
S2 O6 1_545 1.452(7) y
S2 O8 . 1.452(7) y
N1 H4 . 0.985(10) y
N1 H4 2_656 0.985(10) y
N1 H6 1_545 0.92(2) y
N1 H6 2_646 0.92(2) y
N2 H3 . 0.953(14) y
N2 H3 2_655 0.953(14) y
N2 H5 . 0.906(19) y
N2 H5 2_655 0.906(19) y
N3 H7 . 0.927(12) y
N3 H9 . 1.023(12) y
N3 H11 . 1.005(12) y
N3 H13 . 0.980(12) y
N4 H8 1_455 0.991(11) y
N4 H10 . 0.978(10) y
N4 H12 1_565 1.027(8) y
N4 H14 . 1.018(11) y
